data_7123676
loop_
_publ_author_name
'Sugiura, Shinya'
'Kobayashi, Yoichi'
'Yasuda, Nobuhiro'
'Maeda, Hiromitsu'

_publ_section_title
;
 Multiply aryl-substituted dipyrrolyldiketone boron complexes exhibiting
 anion-responsive emissive properties
;
_journal_name_full 'Chemical Communications'
_journal_paper_doi 10.1039/C9CC03407B
_journal_year 2019
_chemical_formula_moiety 'C47 H33 B F2 N2 O2'
_chemical_formula_sum 'C47 H33 B F2 N2 O2'
_chemical_formula_weight 706.56
_space_group_crystal_system triclinic
_space_group_IT_number 2
_space_group_name_Hall '-P 1'
_space_group_name_H-M_alt 'P -1'
_symmetry_space_group_name_Hall '-P 1'
_symmetry_space_group_name_H-M 'P -1'
_atom_sites_solution_hydrogens geom
_audit_creation_method SHELXL-2014/7
_audit_update_record
;
2019-04-09 deposited with the CCDC.    2019-06-17 downloaded from the CCDC.
;
_cell_angle_alpha 92.138(7)
_cell_angle_beta 94.827(7)
_cell_angle_gamma 90.828(6)
_cell_formula_units_Z 2
_cell_length_a 6.046(2)
_cell_length_b 16.965(6)
_cell_length_c 17.347(6)
_cell_measurement_reflns_used 40777
_cell_measurement_temperature 100(2)
_cell_measurement_theta_max 16.613
_cell_measurement_theta_min 0.730
_cell_volume 1771.5(11)
_computing_cell_refinement 'Rapid Auto(Rigaku)'
_computing_data_collection 'Rapid Auto(Rigaku)'
_computing_data_reduction 'Rapid Auto(Rigaku)'
_computing_structure_refinement 'SHELXL-2014/7 (Sheldrick, 2014)'
_computing_structure_solution 'SHELXS-97 (Sheldrick, 1990)'
_diffrn_ambient_temperature 100(2)
_diffrn_detector_area_resol_mean 5.814
_diffrn_measured_fraction_theta_full 0.999
_diffrn_measured_fraction_theta_max 0.999
_diffrn_measurement_device_type 'Pilatus3 CdTe 1M'
_diffrn_measurement_method \w
_diffrn_radiation_type Synchrotron
_diffrn_radiation_wavelength 0.4403
_diffrn_reflns_av_R_equivalents 0.0773
_diffrn_reflns_av_unetI/netI 0.0657
_diffrn_reflns_Laue_measured_fraction_full 0.999
_diffrn_reflns_Laue_measured_fraction_max 0.999
_diffrn_reflns_limit_h_max 7
_diffrn_reflns_limit_h_min -7
_diffrn_reflns_limit_k_max 22
_diffrn_reflns_limit_k_min -22
_diffrn_reflns_limit_l_max 22
_diffrn_reflns_limit_l_min -22
_diffrn_reflns_number 40777
_diffrn_reflns_point_group_measured_fraction_full 0.999
_diffrn_reflns_point_group_measured_fraction_max 0.999
_diffrn_reflns_theta_full 15.318
_diffrn_reflns_theta_max 16.613
_diffrn_reflns_theta_min 0.730
_diffrn_source 'BL02B1 beamline SPring-8'
_exptl_absorpt_coefficient_mu 0.040
_exptl_absorpt_correction_T_max 1.0000
_exptl_absorpt_correction_T_min 0.5917
_exptl_absorpt_correction_type multi-scan
_exptl_absorpt_process_details
;
PROCESS-AUTO (1998). Automatic Data Acquisition and Processing Package
for 2D image data. Rigaku Corporation, Tokyo, Japan.
;
_exptl_crystal_colour red
_exptl_crystal_density_diffrn 1.325
_exptl_crystal_density_meas ?
_exptl_crystal_description prism
_exptl_crystal_F_000 736
_exptl_crystal_size_max 0.100
_exptl_crystal_size_mid 0.060
_exptl_crystal_size_min 0.020
_refine_diff_density_max 0.272
_refine_diff_density_min -0.252
_refine_diff_density_rms 0.052
_refine_ls_extinction_method none
_refine_ls_goodness_of_fit_ref 1.025
_refine_ls_hydrogen_treatment constr
_refine_ls_matrix_type full
_refine_ls_number_parameters 487
_refine_ls_number_reflns 8110
_refine_ls_number_restraints 0
_refine_ls_restrained_S_all 1.025
_refine_ls_R_factor_all 0.0670
_refine_ls_R_factor_gt 0.0485
_refine_ls_shift/su_max 0.000
_refine_ls_shift/su_mean 0.000
_refine_ls_structure_factor_coef Fsqd
_refine_ls_weighting_details 'w=1/[\s^2^(Fo^2^)+(0.1000P)^2^] where P=(Fo^2^+2Fc^2^)/3'
_refine_ls_weighting_scheme calc
_refine_ls_wR_factor_gt 0.1391
_refine_ls_wR_factor_ref 0.1565
_reflns_Friedel_coverage 0.000
_reflns_number_gt 6141
_reflns_number_total 8110
_reflns_threshold_expression 'I > 2\s(I)'
_cod_data_source_file c9cc03407b2.cif
_cod_data_source_block ss-7
_cod_depositor_comments
;
The following automatic conversions were performed:

'_exptl_crystal_density_meas' value 'not measured' was changed to '?'
- the value is perceived as not measured.

Automatic conversion script
Id: cif_fix_values 4973 2017-02-22 13:04:09Z antanas 
;
_cod_database_code 7123676
_shelx_shelxl_version_number 2014/7
_shelx_space_group_comment
;
The symmetry employed for this shelxl refinement is uniquely defined
by the following loop, which should always be used as a source of
symmetry information in preference to the above space-group names.
They are only intended as comments.
;
_shelx_estimated_absorpt_t_min 0.996
_shelx_estimated_absorpt_t_max 0.996

loop_
_space_group_symop_operation_xyz
'x, y, z'
'-x, -y, -z'

loop_
_atom_site_label
_atom_site_type_symbol
_atom_site_fract_x
_atom_site_fract_y
_atom_site_fract_z
_atom_site_U_iso_or_equiv
_atom_site_adp_type
_atom_site_occupancy
_atom_site_site_symmetry_order
_atom_site_calc_flag
_atom_site_refinement_flags_posn
_atom_site_refinement_flags_adp
C1 C -0.2792(3) 0.73441(10) 0.64243(9) 0.0294(3) Uani 1 1 d . .
H1 H -0.3069 0.6828 0.6203 0.035 Uiso 1 1 calc R U
C2 C -0.4416(3) 0.79155(11) 0.63296(10) 0.0341(4) Uani 1 1 d . .
H2 H -0.5790 0.7789 0.6042 0.041 Uiso 1 1 calc R U
C3 C -0.4029(3) 0.86686(11) 0.66552(11) 0.0370(4) Uani 1 1 d . .
H3 H -0.5146 0.9055 0.6598 0.044 Uiso 1 1 calc R U
C4 C -0.2013(3) 0.88570(10) 0.70640(11) 0.0354(4) Uani 1 1 d . .
H4 H -0.1743 0.9375 0.7283 0.042 Uiso 1 1 calc R U
C5 C -0.0387(3) 0.82920(10) 0.71548(10) 0.0316(4) Uani 1 1 d . .
H5 H 0.0996 0.8427 0.7433 0.038 Uiso 1 1 calc R U
C6 C -0.0763(3) 0.75252(9) 0.68415(9) 0.0268(3) Uani 1 1 d . .
C7 C 0.0926(3) 0.69145(9) 0.69843(9) 0.0251(3) Uani 1 1 d . .
C8 C 0.2428(3) 0.68162(9) 0.76314(9) 0.0251(3) Uani 1 1 d . .
C9 C 0.2732(3) 0.73430(9) 0.83388(9) 0.0267(3) Uani 1 1 d . .
C10 C 0.1052(3) 0.74203(10) 0.88400(10) 0.0325(4) Uani 1 1 d . .
H10 H -0.0299 0.7129 0.8734 0.039 Uiso 1 1 calc R U
C11 C 0.1350(3) 0.79263(11) 0.94988(11) 0.0388(4) Uani 1 1 d . .
H11 H 0.0206 0.7975 0.9840 0.047 Uiso 1 1 calc R U
C12 C 0.3309(4) 0.83551(11) 0.96523(11) 0.0414(4) Uani 1 1 d . .
H12 H 0.3502 0.8706 1.0093 0.050 Uiso 1 1 calc R U
C13 C 0.4990(3) 0.82719(11) 0.91615(11) 0.0386(4) Uani 1 1 d . .
H13 H 0.6347 0.8559 0.9274 0.046 Uiso 1 1 calc R U
C14 C 0.4712(3) 0.77712(10) 0.85036(10) 0.0309(4) Uani 1 1 d . .
H14 H 0.5869 0.7722 0.8168 0.037 Uiso 1 1 calc R U
C15 C 0.3615(3) 0.61188(9) 0.74992(9) 0.0251(3) Uani 1 1 d . .
C16 C 0.5412(3) 0.58017(9) 0.80213(9) 0.0248(3) Uani 1 1 d . .
C17 C 0.5165(3) 0.57292(10) 0.88106(9) 0.0283(3) Uani 1 1 d . .
H17 H 0.3827 0.5890 0.9016 0.034 Uiso 1 1 calc R U
C18 C 0.6864(3) 0.54240(11) 0.92968(10) 0.0332(4) Uani 1 1 d . .
H18 H 0.6683 0.5376 0.9832 0.040 Uiso 1 1 calc R U
C19 C 0.8819(3) 0.51902(10) 0.89996(10) 0.0331(4) Uani 1 1 d . .
H19 H 0.9975 0.4979 0.9331 0.040 Uiso 1 1 calc R U
C20 C 0.9092(3) 0.52640(10) 0.82202(10) 0.0309(4) Uani 1 1 d . .
H20 H 1.0433 0.5102 0.8019 0.037 Uiso 1 1 calc R U
C21 C 0.7415(3) 0.55731(9) 0.77338(9) 0.0274(3) Uani 1 1 d . .
H21 H 0.7624 0.5631 0.7202 0.033 Uiso 1 1 calc R U
C22 C 0.2771(3) 0.57955(9) 0.67707(9) 0.0251(3) Uani 1 1 d . .
C23 C 0.3155(3) 0.50630(9) 0.63669(9) 0.0255(3) Uani 1 1 d . .
C24 C 0.4221(3) 0.44217(9) 0.67139(9) 0.0268(3) Uani 1 1 d . .
H24 H 0.4508 0.4415 0.7261 0.032 Uiso 1 1 calc R U
C25 C 0.4846(3) 0.38017(9) 0.62496(9) 0.0251(3) Uani 1 1 d . .
C26 C 0.5947(3) 0.31072(9) 0.65482(9) 0.0267(3) Uani 1 1 d . .
C27 C 0.5715(3) 0.26903(9) 0.72139(9) 0.0264(3) Uani 1 1 d . .
C28 C 0.4274(3) 0.28892(9) 0.78432(10) 0.0269(3) Uani 1 1 d . .
C29 C 0.2090(3) 0.31391(9) 0.76709(10) 0.0296(3) Uani 1 1 d . .
H29 H 0.1514 0.3168 0.7146 0.036 Uiso 1 1 calc R U
C30 C 0.0763(3) 0.33448(10) 0.82621(11) 0.0331(4) Uani 1 1 d . .
H30 H -0.0705 0.3520 0.8137 0.040 Uiso 1 1 calc R U
C31 C 0.1563(3) 0.32960(10) 0.90311(11) 0.0358(4) Uani 1 1 d . .
H31 H 0.0653 0.3439 0.9433 0.043 Uiso 1 1 calc R U
C32 C 0.3707(3) 0.30368(11) 0.92098(10) 0.0354(4) Uani 1 1 d . .
H32 H 0.4258 0.2996 0.9736 0.043 Uiso 1 1 calc R U
C33 C 0.5057(3) 0.28359(10) 0.86214(10) 0.0314(4) Uani 1 1 d . .
H33 H 0.6522 0.2661 0.8750 0.038 Uiso 1 1 calc R U
C34 C 0.7076(3) 0.20136(9) 0.71658(9) 0.0267(3) Uani 1 1 d . .
C35 C 0.7371(3) 0.13857(9) 0.77443(9) 0.0279(3) Uani 1 1 d . .
C36 C 0.9440(3) 0.12913(10) 0.81549(10) 0.0325(4) Uani 1 1 d . .
H36 H 1.0650 0.1631 0.8068 0.039 Uiso 1 1 calc R U
C37 C 0.9734(3) 0.06989(11) 0.86930(11) 0.0364(4) Uani 1 1 d . .
H37 H 1.1139 0.0639 0.8971 0.044 Uiso 1 1 calc R U
C38 C 0.7989(3) 0.02036(11) 0.88194(11) 0.0388(4) Uani 1 1 d . .
H38 H 0.8194 -0.0199 0.9183 0.047 Uiso 1 1 calc R U
C39 C 0.5917(3) 0.02920(10) 0.84142(11) 0.0377(4) Uani 1 1 d . .
H39 H 0.4712 -0.0049 0.8503 0.045 Uiso 1 1 calc R U
C40 C 0.5622(3) 0.08827(10) 0.78776(10) 0.0319(4) Uani 1 1 d . .
H40 H 0.4213 0.0941 0.7601 0.038 Uiso 1 1 calc R U
C41 C 0.8108(3) 0.20428(9) 0.64775(9) 0.0265(3) Uani 1 1 d . .
C42 C 0.9714(3) 0.15040(10) 0.61555(9) 0.0278(3) Uani 1 1 d . .
C43 C 0.9480(3) 0.06951(10) 0.62431(10) 0.0328(4) Uani 1 1 d . .
H43 H 0.8236 0.0494 0.6478 0.039 Uiso 1 1 calc R U
C44 C 1.1060(3) 0.01791(11) 0.59887(11) 0.0388(4) Uani 1 1 d . .
H44 H 1.0896 -0.0372 0.6051 0.047 Uiso 1 1 calc R U
C45 C 1.2874(3) 0.04731(12) 0.56438(11) 0.0397(4) Uani 1 1 d . .
H45 H 1.3978 0.0123 0.5486 0.048 Uiso 1 1 calc R U
C46 C 1.3084(3) 0.12666(12) 0.55294(11) 0.0364(4) Uani 1 1 d . .
H46 H 1.4309 0.1461 0.5280 0.044 Uiso 1 1 calc R U
C47 C 1.1508(3) 0.17879(10) 0.57775(10) 0.0323(4) Uani 1 1 d . .
H47 H 1.1648 0.2335 0.5691 0.039 Uiso 1 1 calc R U
N1 N 0.1179(2) 0.63027(8) 0.64709(8) 0.0260(3) Uani 1 1 d . .
H1A H 0.0437 0.6239 0.6014 0.031 Uiso 1 1 calc R U
N2 N 0.7381(2) 0.27023(8) 0.61062(8) 0.0271(3) Uani 1 1 d . .
H2A H 0.7771 0.2846 0.5654 0.033 Uiso 1 1 calc R U
O1 O 0.23880(19) 0.50163(7) 0.56368(6) 0.0276(3) Uani 1 1 d . .
O2 O 0.44876(19) 0.38027(7) 0.54841(6) 0.0282(3) Uani 1 1 d . .
B1 B 0.2599(3) 0.42760(11) 0.51698(10) 0.0267(4) Uani 1 1 d . .
F1 F 0.28988(16) 0.44602(6) 0.44188(5) 0.0306(2) Uani 1 1 d . .
F2 F 0.06529(16) 0.38127(6) 0.51865(6) 0.0312(2) Uani 1 1 d . .

loop_
_atom_site_aniso_label
_atom_site_aniso_U_11
_atom_site_aniso_U_22
_atom_site_aniso_U_33
_atom_site_aniso_U_23
_atom_site_aniso_U_13
_atom_site_aniso_U_12
C1 0.0340(8) 0.0291(8) 0.0253(8) 0.0029(6) 0.0025(6) 0.0080(7)
C2 0.0335(9) 0.0393(9) 0.0304(9) 0.0073(7) 0.0036(7) 0.0114(7)
C3 0.0401(10) 0.0369(9) 0.0365(9) 0.0095(7) 0.0104(8) 0.0205(8)
C4 0.0465(10) 0.0263(8) 0.0348(9) 0.0035(7) 0.0093(8) 0.0119(7)
C5 0.0372(9) 0.0284(8) 0.0296(8) 0.0019(6) 0.0041(7) 0.0076(7)
C6 0.0311(8) 0.0272(8) 0.0227(7) 0.0027(6) 0.0040(6) 0.0090(6)
C7 0.0281(8) 0.0236(7) 0.0239(7) 0.0003(6) 0.0031(6) 0.0056(6)
C8 0.0276(7) 0.0249(7) 0.0232(7) 0.0003(6) 0.0034(6) 0.0063(6)
C9 0.0318(8) 0.0244(7) 0.0236(8) -0.0001(6) -0.0006(6) 0.0075(6)
C10 0.0359(9) 0.0335(9) 0.0284(8) -0.0007(7) 0.0042(7) 0.0085(7)
C11 0.0486(11) 0.0413(10) 0.0274(9) -0.0010(7) 0.0068(7) 0.0151(8)
C12 0.0608(12) 0.0351(9) 0.0267(9) -0.0084(7) -0.0025(8) 0.0118(8)
C13 0.0484(11) 0.0298(9) 0.0355(10) -0.0012(7) -0.0068(8) -0.0008(7)
C14 0.0342(9) 0.0306(8) 0.0280(8) 0.0027(6) 0.0013(7) 0.0060(7)
C15 0.0280(8) 0.0265(8) 0.0213(7) 0.0019(6) 0.0037(6) 0.0063(6)
C16 0.0276(8) 0.0247(7) 0.0215(7) -0.0013(6) -0.0012(6) 0.0051(6)
C17 0.0298(8) 0.0315(8) 0.0236(8) -0.0004(6) 0.0008(6) 0.0065(6)
C18 0.0357(9) 0.0401(9) 0.0236(8) 0.0031(7) -0.0015(7) 0.0070(7)
C19 0.0316(8) 0.0361(9) 0.0307(9) 0.0029(7) -0.0051(7) 0.0089(7)
C20 0.0277(8) 0.0331(8) 0.0323(9) 0.0027(7) 0.0028(7) 0.0071(7)
C21 0.0291(8) 0.0289(8) 0.0244(8) 0.0019(6) 0.0027(6) 0.0042(6)
C22 0.0274(7) 0.0257(7) 0.0223(7) 0.0025(6) 0.0003(6) 0.0077(6)
C23 0.0270(7) 0.0279(8) 0.0218(7) 0.0018(6) 0.0016(6) 0.0056(6)
C24 0.0325(8) 0.0257(7) 0.0219(7) 0.0015(6) 0.0000(6) 0.0068(6)
C25 0.0276(8) 0.0261(7) 0.0217(7) 0.0015(6) 0.0008(6) 0.0055(6)
C26 0.0297(8) 0.0260(8) 0.0243(7) -0.0004(6) 0.0001(6) 0.0080(6)
C27 0.0293(8) 0.0260(7) 0.0241(7) 0.0010(6) 0.0019(6) 0.0065(6)
C28 0.0295(8) 0.0222(7) 0.0295(8) 0.0026(6) 0.0039(6) 0.0068(6)
C29 0.0316(8) 0.0271(8) 0.0304(8) 0.0008(6) 0.0034(6) 0.0056(6)
C30 0.0301(8) 0.0301(8) 0.0400(10) 0.0003(7) 0.0080(7) 0.0071(7)
C31 0.0421(10) 0.0322(9) 0.0353(9) -0.0004(7) 0.0145(8) 0.0081(7)
C32 0.0436(10) 0.0360(9) 0.0279(9) 0.0033(7) 0.0069(7) 0.0107(8)
C33 0.0347(8) 0.0322(8) 0.0282(8) 0.0041(6) 0.0039(7) 0.0110(7)
C34 0.0284(8) 0.0248(7) 0.0269(8) 0.0016(6) 0.0015(6) 0.0075(6)
C35 0.0347(8) 0.0247(7) 0.0252(8) 0.0012(6) 0.0056(6) 0.0112(6)
C36 0.0363(9) 0.0300(8) 0.0317(9) 0.0041(7) 0.0036(7) 0.0091(7)
C37 0.0441(10) 0.0333(9) 0.0315(9) 0.0040(7) -0.0009(7) 0.0115(8)
C38 0.0587(12) 0.0279(8) 0.0312(9) 0.0069(7) 0.0072(8) 0.0127(8)
C39 0.0486(11) 0.0270(8) 0.0398(10) 0.0046(7) 0.0140(8) 0.0068(7)
C40 0.0355(9) 0.0273(8) 0.0338(9) 0.0015(7) 0.0068(7) 0.0085(7)
C41 0.0287(8) 0.0257(7) 0.0252(8) 0.0020(6) 0.0004(6) 0.0077(6)
C42 0.0307(8) 0.0283(8) 0.0244(7) -0.0001(6) 0.0018(6) 0.0096(6)
C43 0.0356(9) 0.0294(8) 0.0346(9) 0.0020(7) 0.0078(7) 0.0087(7)
C44 0.0475(11) 0.0318(9) 0.0394(10) 0.0032(7) 0.0133(8) 0.0164(8)
C45 0.0406(10) 0.0434(10) 0.0370(10) 0.0025(8) 0.0107(8) 0.0210(8)
C46 0.0338(9) 0.0462(10) 0.0306(9) 0.0011(7) 0.0092(7) 0.0078(7)
C47 0.0367(9) 0.0325(9) 0.0283(8) 0.0029(7) 0.0044(7) 0.0059(7)
N1 0.0307(7) 0.0257(6) 0.0215(6) 0.0004(5) 0.0003(5) 0.0086(5)
N2 0.0332(7) 0.0256(6) 0.0231(6) 0.0025(5) 0.0031(5) 0.0101(5)
O1 0.0337(6) 0.0265(6) 0.0222(5) -0.0003(4) -0.0014(4) 0.0106(4)
O2 0.0343(6) 0.0291(6) 0.0210(5) -0.0002(4) -0.0002(4) 0.0126(5)
B1 0.0319(9) 0.0279(8) 0.0201(8) 0.0005(6) -0.0005(7) 0.0109(7)
F1 0.0390(5) 0.0320(5) 0.0208(5) 0.0007(4) 0.0009(4) 0.0103(4)
F2 0.0342(5) 0.0300(5) 0.0289(5) 0.0017(4) -0.0013(4) 0.0061(4)

loop_
_atom_type_symbol
_atom_type_description
_atom_type_scat_dispersion_real
_atom_type_scat_dispersion_imag
_atom_type_scat_source
C C 0.0002 0.0005 'International Tables Vol C Tables 4.2.6.8 and 6.1.1.4'
H H 0.0000 0.0000 'International Tables Vol C Tables 4.2.6.8 and 6.1.1.4'
O O 0.0024 0.0021 'International Tables Vol C Tables 4.2.6.8 and 6.1.1.4'
N N 0.0009 0.0011 'International Tables Vol C Tables 4.2.6.8 and 6.1.1.4'
B B 0.0001 0.0002 'International Tables Vol C Tables 4.2.6.8 and 6.1.1.4'
F F 0.0049 0.0036 'International Tables Vol C Tables 4.2.6.8 and 6.1.1.4'

loop_
_geom_angle_atom_site_label_1
_geom_angle_atom_site_label_2
_geom_angle_atom_site_label_3
_geom_angle
C2 C1 C6 120.46(16)
C2 C1 H1 119.8
C6 C1 H1 119.8
C3 C2 C1 120.08(17)
C3 C2 H2 120.0
C1 C2 H2 120.0
C4 C3 C2 119.95(16)
C4 C3 H3 120.0
C2 C3 H3 120.0
C3 C4 C5 120.16(17)
C3 C4 H4 119.9
C5 C4 H4 119.9
C4 C5 C6 120.68(17)
C4 C5 H5 119.7
C6 C5 H5 119.7
C1 C6 C5 118.67(15)
C1 C6 C7 121.09(15)
C5 C6 C7 120.18(15)
N1 C7 C8 107.78(13)
N1 C7 C6 122.38(14)
C8 C7 C6 129.78(14)
C7 C8 C15 107.85(13)
C7 C8 C9 126.66(14)
C15 C8 C9 125.49(14)
C14 C9 C10 119.26(15)
C14 C9 C8 119.85(15)
C10 C9 C8 120.88(15)
C9 C10 C11 120.30(17)
C9 C10 H10 119.9
C11 C10 H10 119.9
C12 C11 C10 119.99(17)
C12 C11 H11 120.0
C10 C11 H11 120.0
C11 C12 C13 119.85(16)
C11 C12 H12 120.1
C13 C12 H12 120.1
C12 C13 C14 120.66(18)
C12 C13 H13 119.7
C14 C13 H13 119.7
C9 C14 C13 119.94(17)
C9 C14 H14 120.0
C13 C14 H14 120.0
C22 C15 C8 106.76(13)
C22 C15 C16 126.97(14)
C8 C15 C16 126.27(14)
C17 C16 C21 118.71(14)
C17 C16 C15 120.98(14)
C21 C16 C15 120.31(14)
C18 C17 C16 120.49(15)
C18 C17 H17 119.8
C16 C17 H17 119.8
C19 C18 C17 119.95(16)
C19 C18 H18 120.0
C17 C18 H18 120.0
C20 C19 C18 120.15(16)
C20 C19 H19 119.9
C18 C19 H19 119.9
C21 C20 C19 120.24(15)
C21 C20 H20 119.9
C19 C20 H20 119.9
C20 C21 C16 120.45(15)
C20 C21 H21 119.8
C16 C21 H21 119.8
N1 C22 C15 107.33(13)
N1 C22 C23 120.18(14)
C15 C22 C23 132.30(14)
O1 C23 C24 120.74(14)
O1 C23 C22 115.38(14)
C24 C23 C22 123.86(14)
C25 C24 C23 118.94(15)
C25 C24 H24 120.5
C23 C24 H24 120.5
O2 C25 C24 121.59(14)
O2 C25 C26 114.92(13)
C24 C25 C26 123.48(15)
N2 C26 C27 108.13(14)
N2 C26 C25 119.80(15)
C27 C26 C25 131.82(15)
C26 C27 C34 106.77(14)
C26 C27 C28 127.10(14)
C34 C27 C28 126.10(15)
C33 C28 C29 118.31(15)
C33 C28 C27 120.98(15)
C29 C28 C27 120.72(15)
C30 C29 C28 120.58(16)
C30 C29 H29 119.7
C28 C29 H29 119.7
C31 C30 C29 120.57(16)
C31 C30 H30 119.7
C29 C30 H30 119.7
C30 C31 C32 119.45(16)
C30 C31 H31 120.3
C32 C31 H31 120.3
C31 C32 C33 120.38(17)
C31 C32 H32 119.8
C33 C32 H32 119.8
C32 C33 C28 120.69(16)
C32 C33 H33 119.7
C28 C33 H33 119.7
C41 C34 C27 107.62(14)
C41 C34 C35 125.66(14)
C27 C34 C35 126.72(14)
C40 C35 C36 119.07(16)
C40 C35 C34 120.91(15)
C36 C35 C34 120.02(16)
C37 C36 C35 120.31(17)
C37 C36 H36 119.8
C35 C36 H36 119.8
C38 C37 C36 120.08(17)
C38 C37 H37 120.0
C36 C37 H37 120.0
C37 C38 C39 120.16(17)
C37 C38 H38 119.9
C39 C38 H38 119.9
C40 C39 C38 119.81(18)
C40 C39 H39 120.1
C38 C39 H39 120.1
C35 C40 C39 120.57(17)
C35 C40 H40 119.7
C39 C40 H40 119.7
N2 C41 C34 107.68(13)
N2 C41 C42 122.26(15)
C34 C41 C42 130.06(15)
C43 C42 C47 119.07(15)
C43 C42 C41 119.43(16)
C47 C42 C41 121.49(15)
C44 C43 C42 120.41(17)
C44 C43 H43 119.8
C42 C43 H43 119.8
C45 C44 C43 119.76(18)
C45 C44 H44 120.1
C43 C44 H44 120.1
C46 C45 C44 120.40(16)
C46 C45 H45 119.8
C44 C45 H45 119.8
C45 C46 C47 120.32(18)
C45 C46 H46 119.8
C47 C46 H46 119.8
C46 C47 C42 119.94(17)
C46 C47 H47 120.0
C42 C47 H47 120.0
C7 N1 C22 110.24(13)
C7 N1 H1A 124.9
C22 N1 H1A 124.9
C41 N2 C26 109.79(14)
C41 N2 H2A 125.1
C26 N2 H2A 125.1
C23 O1 B1 120.24(12)
C25 O2 B1 116.47(12)
F1 B1 F2 109.81(13)
F1 B1 O1 108.97(14)
F2 B1 O1 109.33(13)
F1 B1 O2 109.61(13)
F2 B1 O2 107.53(14)
O1 B1 O2 111.57(13)

loop_
_geom_bond_atom_site_label_1
_geom_bond_atom_site_label_2
_geom_bond_distance
C1 C2 1.394(2)
C1 C6 1.395(2)
C1 H1 0.9500
C2 C3 1.386(3)
C2 H2 0.9500
C3 C4 1.384(3)
C3 H3 0.9500
C4 C5 1.386(2)
C4 H4 0.9500
C5 C6 1.399(2)
C5 H5 0.9500
C6 C7 1.478(2)
C7 N1 1.3612(19)
C7 C8 1.400(2)
C8 C15 1.414(2)
C8 C9 1.488(2)
C9 C14 1.394(2)
C9 C10 1.396(2)
C10 C11 1.401(2)
C10 H10 0.9500
C11 C12 1.382(3)
C11 H11 0.9500
C12 C13 1.385(3)
C12 H12 0.9500
C13 C14 1.394(2)
C13 H13 0.9500
C14 H14 0.9500
C15 C22 1.411(2)
C15 C16 1.475(2)
C16 C17 1.400(2)
C16 C21 1.403(2)
C17 C18 1.392(2)
C17 H17 0.9500
C18 C19 1.386(2)
C18 H18 0.9500
C19 C20 1.386(3)
C19 H19 0.9500
C20 C21 1.385(2)
C20 H20 0.9500
C21 H21 0.9500
C22 N1 1.3818(19)
C22 C23 1.435(2)
C23 O1 1.3107(19)
C23 C24 1.402(2)
C24 C25 1.377(2)
C24 H24 0.9500
C25 O2 1.3275(19)
C25 C26 1.452(2)
C26 N2 1.379(2)
C26 C27 1.392(2)
C27 C34 1.426(2)
C27 C28 1.485(2)
C28 C33 1.399(2)
C28 C29 1.404(2)
C29 C30 1.392(2)
C29 H29 0.9500
C30 C31 1.386(3)
C30 H30 0.9500
C31 C32 1.389(3)
C31 H31 0.9500
C32 C33 1.395(2)
C32 H32 0.9500
C33 H33 0.9500
C34 C41 1.395(2)
C34 C35 1.493(2)
C35 C40 1.389(2)
C35 C36 1.401(2)
C36 C37 1.400(2)
C36 H36 0.9500
C37 C38 1.376(3)
C37 H37 0.9500
C38 C39 1.397(3)
C38 H38 0.9500
C39 C40 1.396(3)
C39 H39 0.9500
C40 H40 0.9500
C41 N2 1.371(2)
C41 C42 1.472(2)
C42 C43 1.393(2)
C42 C47 1.402(2)
C43 C44 1.393(2)
C43 H43 0.9500
C44 C45 1.388(3)
C44 H44 0.9500
C45 C46 1.374(3)
C45 H45 0.9500
C46 C47 1.393(2)
C46 H46 0.9500
C47 H47 0.9500
N1 H1A 0.8800
N2 H2A 0.8800
O1 B1 1.482(2)
O2 B1 1.483(2)
B1 F1 1.377(2)
B1 F2 1.408(2)

loop_
_geom_torsion_atom_site_label_1
_geom_torsion_atom_site_label_2
_geom_torsion_atom_site_label_3
_geom_torsion_atom_site_label_4
_geom_torsion
C6 C1 C2 C3 -0.4(3)
C1 C2 C3 C4 1.1(3)
C2 C3 C4 C5 -0.6(3)
C3 C4 C5 C6 -0.5(3)
C2 C1 C6 C5 -0.6(2)
C2 C1 C6 C7 176.53(15)
C4 C5 C6 C1 1.1(3)
C4 C5 C6 C7 -176.09(16)
C1 C6 C7 N1 32.2(2)
C5 C6 C7 N1 -150.68(16)
C1 C6 C7 C8 -144.74(18)
C5 C6 C7 C8 32.4(3)
N1 C7 C8 C15 -0.16(18)
C6 C7 C8 C15 177.13(16)
N1 C7 C8 C9 -179.83(16)
C6 C7 C8 C9 -2.5(3)
C7 C8 C9 C14 -113.27(19)
C15 C8 C9 C14 67.1(2)
C7 C8 C9 C10 66.2(2)
C15 C8 C9 C10 -113.37(19)
C14 C9 C10 C11 0.4(3)
C8 C9 C10 C11 -179.17(16)
C9 C10 C11 C12 0.4(3)
C10 C11 C12 C13 -1.2(3)
C11 C12 C13 C14 1.3(3)
C10 C9 C14 C13 -0.2(2)
C8 C9 C14 C13 179.28(15)
C12 C13 C14 C9 -0.6(3)
C7 C8 C15 C22 -1.08(18)
C9 C8 C15 C22 178.59(15)
C7 C8 C15 C16 178.13(15)
C9 C8 C15 C16 -2.2(3)
C22 C15 C16 C17 -132.41(18)
C8 C15 C16 C17 48.5(2)
C22 C15 C16 C21 48.2(2)
C8 C15 C16 C21 -130.89(17)
C21 C16 C17 C18 -1.0(2)
C15 C16 C17 C18 179.54(16)
C16 C17 C18 C19 0.1(3)
C17 C18 C19 C20 0.4(3)
C18 C19 C20 C21 0.1(3)
C19 C20 C21 C16 -1.1(3)
C17 C16 C21 C20 1.5(2)
C15 C16 C21 C20 -179.02(15)
C8 C15 C22 N1 1.90(18)
C16 C15 C22 N1 -177.31(15)
C8 C15 C22 C23 -172.80(18)
C16 C15 C22 C23 8.0(3)
N1 C22 C23 O1 17.6(2)
C15 C22 C23 O1 -168.21(17)
N1 C22 C23 C24 -160.82(16)
C15 C22 C23 C24 13.3(3)
O1 C23 C24 C25 12.7(2)
C22 C23 C24 C25 -168.89(16)
C23 C24 C25 O2 0.9(2)
C23 C24 C25 C26 -179.62(15)
O2 C25 C26 N2 29.1(2)
C24 C25 C26 N2 -150.49(16)
O2 C25 C26 C27 -144.49(18)
C24 C25 C26 C27 36.0(3)
N2 C26 C27 C34 0.31(18)
C25 C26 C27 C34 174.43(17)
N2 C26 C27 C28 -177.68(15)
C25 C26 C27 C28 -3.6(3)
C26 C27 C28 C33 -136.48(18)
C34 C27 C28 C33 45.9(2)
C26 C27 C28 C29 43.2(2)
C34 C27 C28 C29 -134.37(17)
C33 C28 C29 C30 1.4(2)
C27 C28 C29 C30 -178.32(15)
C28 C29 C30 C31 -0.9(3)
C29 C30 C31 C32 -0.2(3)
C30 C31 C32 C33 0.8(3)
C31 C32 C33 C28 -0.2(3)
C29 C28 C33 C32 -0.9(3)
C27 C28 C33 C32 178.87(16)
C26 C27 C34 C41 0.53(18)
C28 C27 C34 C41 178.55(15)
C26 C27 C34 C35 -179.82(15)
C28 C27 C34 C35 -1.8(3)
C41 C34 C35 C40 -113.85(19)
C27 C34 C35 C40 66.6(2)
C41 C34 C35 C36 65.4(2)
C27 C34 C35 C36 -114.20(19)
C40 C35 C36 C37 -0.2(2)
C34 C35 C36 C37 -179.40(15)
C35 C36 C37 C38 0.2(3)
C36 C37 C38 C39 -0.3(3)
C37 C38 C39 C40 0.2(3)
C36 C35 C40 C39 0.1(2)
C34 C35 C40 C39 179.37(15)
C38 C39 C40 C35 -0.2(3)
C27 C34 C41 N2 -1.18(18)
C35 C34 C41 N2 179.17(15)
C27 C34 C41 C42 178.37(17)
C35 C34 C41 C42 -1.3(3)
N2 C41 C42 C43 -142.65(17)
C34 C41 C42 C43 37.9(3)
N2 C41 C42 C47 38.9(2)
C34 C41 C42 C47 -140.61(18)
C47 C42 C43 C44 2.8(3)
C41 C42 C43 C44 -175.74(16)
C42 C43 C44 C45 -0.2(3)
C43 C44 C45 C46 -2.1(3)
C44 C45 C46 C47 1.8(3)
C45 C46 C47 C42 0.9(3)
C43 C42 C47 C46 -3.1(3)
C41 C42 C47 C46 175.36(16)
C8 C7 N1 C22 1.39(19)
C6 C7 N1 C22 -176.14(15)
C15 C22 N1 C7 -2.07(19)
C23 C22 N1 C7 173.39(15)
C34 C41 N2 C26 1.40(18)
C42 C41 N2 C26 -178.19(15)
C27 C26 N2 C41 -1.07(18)
C25 C26 N2 C41 -176.02(14)
C24 C23 O1 B1 1.2(2)
C22 C23 O1 B1 -177.31(14)
C24 C25 O2 B1 -26.6(2)
C26 C25 O2 B1 153.86(14)
C23 O1 B1 F1 -146.34(14)
C23 O1 B1 F2 93.64(16)
C23 O1 B1 O2 -25.2(2)
C25 O2 B1 F1 158.16(13)
C25 O2 B1 F2 -82.52(16)
C25 O2 B1 O1 37.4(2)
